data_7052830
loop_
_publ_author_name
'Chmielewski, Marcin K.'
'Tykarska, Ewa'
'Markiewicz, Wojciech T.'
'Rypniewski, Wojciech'

_publ_section_title
;
 Engineering N-(2-pyridyl)aminoethyl alcohols as potential precursors of
 thermolabile protecting groups
;
_journal_issue 3
_journal_name_full 'New Journal of Chemistry'
_journal_page_first 603
_journal_paper_doi 10.1039/c1nj20584f
_journal_volume 36
_journal_year 2012
_chemical_formula_moiety 'C7 H10 N2 O'
_chemical_formula_sum 'C7 H10 N2 O'
_chemical_formula_weight 138.17
_chemical_name_systematic
;
N-(2-pyridyl)amino-1-ethanol
;
_space_group_IT_number 29
_symmetry_cell_setting orthorhombic
_symmetry_space_group_name_Hall 'P 2c -2ac'
_symmetry_space_group_name_H-M 'P c a 21'
_atom_sites_solution_hydrogens geom
_atom_sites_solution_primary direct
_atom_sites_solution_secondary difmap
_audit_creation_method SHELXL-97
_audit_update_record
;
2011-02-07 # Formatted by publCIF
;
_cell_angle_alpha 90.00
_cell_angle_beta 90.00
_cell_angle_gamma 90.00
_cell_formula_units_Z 4
_cell_length_a 8.8410(18)
_cell_length_b 9.0530(18)
_cell_length_c 8.6300(17)
_cell_measurement_temperature 100(2)
_cell_volume 690.7(2)
_computing_molecular_graphics
;
ORTEP-3 for Windows - Version 2.00, Univ. of Glasgow 2008.
Mercury CSD 2.3 - new features for the visualization and investigation
of crystal structures, C. F. Macrae, I. J. Bruno, J. A. Chisholm,
P. R. Edgington, P. McCabe, E. Pidcock, L. Rodriguez-Monge, R. Taylor,
J. van de Streek and P. A. Wood, J. Appl. Cryst., 41, 466-470, 2008.
;
_computing_publication_material 'Shelxl-97 (Sheldrick, 1997)'
_computing_structure_refinement 'SHELXL-97 (Sheldrick, 1997)'
_computing_structure_solution 'SHELXS-97 (Sheldrick, 1997)'
_diffrn_ambient_temperature 100(2)
_diffrn_measured_fraction_theta_full 0.984
_diffrn_measured_fraction_theta_max 0.984
_diffrn_radiation_monochromator graphite
_diffrn_radiation_source 'fine-focus sealed tube'
_diffrn_radiation_type synchrotron
_diffrn_radiation_wavelength 0.71073
_diffrn_reflns_av_R_equivalents 0.0000
_diffrn_reflns_av_sigmaI/netI 0.0257
_diffrn_reflns_limit_h_max 11
_diffrn_reflns_limit_h_min 0
_diffrn_reflns_limit_k_max 12
_diffrn_reflns_limit_k_min 0
_diffrn_reflns_limit_l_max 11
_diffrn_reflns_limit_l_min 0
_diffrn_reflns_number 906
_diffrn_reflns_theta_full 28.37
_diffrn_reflns_theta_max 28.37
_diffrn_reflns_theta_min 3.22
_exptl_absorpt_coefficient_mu 0.092
_exptl_crystal_density_diffrn 1.329
_exptl_crystal_density_method 'not measured'
_exptl_crystal_F_000 296
_refine_diff_density_max 0.230
_refine_diff_density_min -0.169
_refine_diff_density_rms 0.043
_refine_ls_abs_structure_details 'Flack H D (1983), Acta Cryst. A39, 876-881'
_refine_ls_abs_structure_Flack -1.3(19)
_refine_ls_extinction_coef 0.83(12)
_refine_ls_extinction_expression Fc^*^=kFc[1+0.001xFc^2^\l^3^/sin(2\q)]^-1/4^
_refine_ls_extinction_method SHELXL
_refine_ls_goodness_of_fit_ref 1.078
_refine_ls_hydrogen_treatment constr
_refine_ls_matrix_type full
_refine_ls_number_parameters 92
_refine_ls_number_reflns 906
_refine_ls_number_restraints 1
_refine_ls_restrained_S_all 1.077
_refine_ls_R_factor_all 0.0443
_refine_ls_R_factor_gt 0.0435
_refine_ls_shift/su_max 0.000
_refine_ls_shift/su_mean 0.000
_refine_ls_structure_factor_coef Fsqd
_refine_ls_weighting_details 'calc w=1/[\s^2^(Fo^2^)+(0.0915P)^2^+0.0752P] where P=(Fo^2^+2Fc^2^)/3'
_refine_ls_weighting_scheme calc
_refine_ls_wR_factor_gt 0.1213
_refine_ls_wR_factor_ref 0.1231
_reflns_number_gt 885
_reflns_number_total 906
_reflns_threshold_expression >2sigma(I)
_cod_data_source_file c1nj20584f.txt
_cod_data_source_block 2
_cod_depositor_comments
;
The following automatic conversions were performed:

'_symmetry_cell_setting' value 'Orthorhombic' changed to
'orthorhombic' according to
/home/saulius/struct/CIF-dictionaries/cif_core.dic dictionary named
'cif_core.dic' version 2.4.1 from 2010-06-29.

Automatic conversion script
Id: cif_fix_values 1715 2011-07-08 13:25:40Z adriana 
;
_cod_original_sg_symbol_H-M Pca2(1)
_cod_database_code 7052830

loop_
_symmetry_equiv_pos_as_xyz
'x, y, z'
'-x, -y, z+1/2'
'x+1/2, -y, z'
'-x+1/2, y, z+1/2'

loop_
_atom_site_label
_atom_site_type_symbol
_atom_site_fract_x
_atom_site_fract_y
_atom_site_fract_z
_atom_site_U_iso_or_equiv
_atom_site_adp_type
_atom_site_occupancy
_atom_site_symmetry_multiplicity
_atom_site_calc_flag
_atom_site_refinement_flags
C2 C 0.37179(19) -0.1637(2) 0.6782(2) 0.0304(4) Uani 1 1 d .
C3 C 0.27769(19) -0.2336(2) 0.5684(2) 0.0342(5) Uani 1 1 d .
H3 H 0.2032 -0.1804 0.5166 0.041 Uiso 1 1 calc R
C4 C 0.2979(2) -0.3820(2) 0.5393(3) 0.0351(5) Uani 1 1 d .
H4 H 0.2366 -0.4304 0.4680 0.042 Uiso 1 1 calc R
C5 C 0.4114(2) -0.4590(2) 0.6179(2) 0.0359(5) Uani 1 1 d .
H5 H 0.4281 -0.5589 0.5996 0.043 Uiso 1 1 calc R
C6 C 0.4970(2) -0.3821(2) 0.7228(2) 0.0347(5) Uani 1 1 d .
H6 H 0.5720 -0.4336 0.7758 0.042 Uiso 1 1 calc R
C7 C 0.4383(2) 0.0671(2) 0.8189(2) 0.0319(4) Uani 1 1 d .
H7A H 0.5350 0.0920 0.7728 0.038 Uiso 1 1 calc R
H7B H 0.4570 0.0087 0.9112 0.038 Uiso 1 1 calc R
C8 C 0.3546(2) 0.2072(2) 0.8622(2) 0.0322(5) Uani 1 1 d .
H8A H 0.4220 0.2715 0.9197 0.039 Uiso 1 1 calc R
H8B H 0.3248 0.2586 0.7683 0.039 Uiso 1 1 calc R
N1 N 0.48038(17) -0.23668(18) 0.7549(2) 0.0319(4) Uani 1 1 d .
H2 H 0.2986 0.0430 0.6271 0.038 Uiso 1 1 d R
N2 N 0.34846(19) -0.01758(18) 0.70961(19) 0.0336(4) Uani 1 1 d .
O1 O 0.22341(15) 0.17843(14) 0.95330(17) 0.0331(4) Uani 1 1 d .
H1 H 0.1355 0.1832 0.8812 0.040 Uiso 1 1 d R

loop_
_atom_site_aniso_label
_atom_site_aniso_U_11
_atom_site_aniso_U_22
_atom_site_aniso_U_33
_atom_site_aniso_U_23
_atom_site_aniso_U_13
_atom_site_aniso_U_12
C2 0.0286(8) 0.0343(8) 0.0283(9) 0.0002(7) 0.0027(7) 0.0007(6)
C3 0.0308(10) 0.0414(9) 0.0303(9) -0.0025(8) -0.0017(8) 0.0018(6)
C4 0.0338(9) 0.0396(9) 0.0318(10) -0.0052(8) 0.0012(7) -0.0049(7)
C5 0.0386(10) 0.0338(8) 0.0354(11) 0.0005(7) 0.0045(8) -0.0026(7)
C6 0.0374(9) 0.0342(8) 0.0324(11) 0.0026(7) 0.0012(7) 0.0017(7)
C7 0.0276(8) 0.0353(8) 0.0328(9) -0.0007(7) -0.0021(7) -0.0001(6)
C8 0.0307(9) 0.0322(8) 0.0337(9) 0.0007(7) 0.0001(7) -0.0033(6)
N1 0.0313(7) 0.0351(8) 0.0294(8) 0.0009(6) 0.0006(7) 0.0011(6)
N2 0.0369(8) 0.0343(8) 0.0296(8) -0.0025(7) -0.0036(6) 0.0030(6)
O1 0.0311(8) 0.0394(7) 0.0288(7) 0.0022(6) 0.0010(5) 0.0011(4)

loop_
_atom_type_symbol
_atom_type_description
_atom_type_scat_dispersion_real
_atom_type_scat_dispersion_imag
_atom_type_scat_source
C C 0.0033 0.0016 'International Tables Vol C Tables 4.2.6.8 and 6.1.1.4'
H H 0.0000 0.0000 'International Tables Vol C Tables 4.2.6.8 and 6.1.1.4'
N N 0.0061 0.0033 'International Tables Vol C Tables 4.2.6.8 and 6.1.1.4'
O O 0.0106 0.0060 'International Tables Vol C Tables 4.2.6.8 and 6.1.1.4'

loop_
_geom_angle_atom_site_label_1
_geom_angle_atom_site_label_2
_geom_angle_atom_site_label_3
_geom_angle
N1 C2 N2 119.19(17)
N1 C2 C3 122.18(16)
N2 C2 C3 118.61(17)
C4 C3 C2 118.91(17)
C4 C3 H3 120.5
C2 C3 H3 120.5
C3 C4 C5 119.40(19)
C3 C4 H4 120.3
C5 C4 H4 120.3
C6 C5 C4 117.65(18)
C6 C5 H5 121.2
C4 C5 H5 121.2
N1 C6 C5 124.69(19)
N1 C6 H6 117.7
C5 C6 H6 117.7
N2 C7 C8 109.57(15)
N2 C7 H7A 109.8
C8 C7 H7A 109.8
N2 C7 H7B 109.8
C8 C7 H7B 109.8
H7A C7 H7B 108.2
O1 C8 C7 112.34(15)
O1 C8 H8A 109.1
C7 C8 H8A 109.1
O1 C8 H8B 109.1
C7 C8 H8B 109.1
H8A C8 H8B 107.9
C2 N1 C6 117.17(17)
C2 N2 C7 123.91(16)
C2 N2 H2 117.1
C7 N2 H2 114.4
C8 O1 H1 106.4

loop_
_geom_bond_atom_site_label_1
_geom_bond_atom_site_label_2
_geom_bond_distance
C2 N1 1.340(2)
C2 N2 1.366(2)
C2 C3 1.411(3)
C3 C4 1.378(3)
C3 H3 0.9300
C4 C5 1.397(3)
C4 H4 0.9300
C5 C6 1.371(3)
C5 H5 0.9300
C6 N1 1.353(3)
C6 H6 0.9300
C7 N2 1.452(2)
C7 C8 1.515(3)
C7 H7A 0.9700
C7 H7B 0.9700
C8 O1 1.425(2)
C8 H8A 0.9700
C8 H8B 0.9700
N2 H2 1.0015
O1 H1 0.9967

loop_
_geom_hbond_atom_site_label_D
_geom_hbond_atom_site_label_H
_geom_hbond_atom_site_label_A
_geom_hbond_distance_DH
_geom_hbond_distance_HA
_geom_hbond_distance_DA
_geom_hbond_angle_DHA
_geom_hbond_site_symmetry_A
N2 H2 O1 1.00 1.95 2.906(2) 159.6 4_554
O1 H1 N1 1.00 1.82 2.798(2) 167.0 3_455

loop_
_geom_torsion_atom_site_label_1
_geom_torsion_atom_site_label_2
_geom_torsion_atom_site_label_3
_geom_torsion_atom_site_label_4
_geom_torsion
N1 C2 C3 C4 0.1(3)
N2 C2 C3 C4 -178.24(18)
C2 C3 C4 C5 -0.5(3)
C3 C4 C5 C6 0.7(3)
C4 C5 C6 N1 -0.5(3)
N2 C7 C8 O1 69.1(2)
N2 C2 N1 C6 178.41(18)
C3 C2 N1 C6 0.1(3)
C5 C6 N1 C2 0.2(3)
N1 C2 N2 C7 2.1(3)
C3 C2 N2 C7 -179.44(18)
C8 C7 N2 C2 -162.65(18)
